data_1548936
loop_
_publ_author_name
'Chen, Wen-Bin'
'Chen, Yan-Cong'
'Yang, Meng'
'Tong, Ming-Liang'
'Dong, Wen'

_publ_section_title
;
 Water molecule induced reversible single-crystal-to-single-crystal
 transformation between two trinuclear Fe(ii) complexes with different
 spin crossover behaviour.
;
_journal_issue 12
_journal_name_full 'Dalton transactions (Cambridge, England : 2003)'
_journal_page_first 4307
_journal_page_last 4314
_journal_paper_doi 10.1039/c8dt00318a
_journal_volume 47
_journal_year 2018
_chemical_formula_moiety 'C16 H28 Fe3 N28 O2 S4, 2(C N S), H2 O'
_chemical_formula_sum 'C18 H30 Fe3 N30 O3 S6'
_chemical_formula_weight 1074.63
_space_group_crystal_system orthorhombic
_space_group_IT_number 19
_space_group_name_Hall 'P 2ac 2ab'
_space_group_name_H-M_alt 'P 21 21 21'
_symmetry_space_group_name_Hall 'P 2ac 2ab'
_symmetry_space_group_name_H-M 'P 21 21 21'
_atom_sites_solution_hydrogens mixed
_audit_creation_date 2018-02-08
_audit_creation_method
;
Olex2 1.2
(compiled 2017.08.10 svn.r3458 for OlexSys, GUI svn.r5381)
;
_audit_update_record
;
2018-02-09 deposited with the CCDC.
2018-02-09 downloaded from the CCDC.
;
_cell_angle_alpha 90
_cell_angle_beta 90
_cell_angle_gamma 90
_cell_formula_units_Z 4
_cell_length_a 10.8323(4)
_cell_length_b 11.6921(4)
_cell_length_c 31.5984(11)
_cell_measurement_reflns_used 9844
_cell_measurement_temperature 100
_cell_measurement_theta_max 27.38
_cell_measurement_theta_min 2.56
_cell_volume 4002.0(2)
_computing_cell_refinement 'SAINT v8.37A (Bruker, 2015)'
_computing_data_reduction 'SAINT v8.37A (Bruker, 2015)'
_computing_molecular_graphics 'Olex2 (Dolomanov et al., 2009)'
_computing_publication_material 'Olex2 (Dolomanov et al., 2009)'
_computing_structure_refinement 'ShelXL (Sheldrick, 2015)'
_diffrn_ambient_temperature 100
_diffrn_measured_fraction_theta_full 0.999
_diffrn_measured_fraction_theta_max 0.997
_diffrn_measurement_device_type 'Bruker APEX-II CCD'
_diffrn_measurement_method '\f and \w scans'
_diffrn_radiation_type MoK\a
_diffrn_radiation_wavelength 0.71073
_diffrn_reflns_av_R_equivalents 0.0428
_diffrn_reflns_av_unetI/netI 0.0456
_diffrn_reflns_Laue_measured_fraction_full 0.999
_diffrn_reflns_Laue_measured_fraction_max 0.997
_diffrn_reflns_limit_h_max 14
_diffrn_reflns_limit_h_min -13
_diffrn_reflns_limit_k_max 14
_diffrn_reflns_limit_k_min -15
_diffrn_reflns_limit_l_max 40
_diffrn_reflns_limit_l_min -40
_diffrn_reflns_number 44718
_diffrn_reflns_point_group_measured_fraction_full 0.999
_diffrn_reflns_point_group_measured_fraction_max 0.997
_diffrn_reflns_theta_full 25.242
_diffrn_reflns_theta_max 27.487
_diffrn_reflns_theta_min 2.280
_diffrn_standards_number 0
_exptl_absorpt_coefficient_mu 1.457
_exptl_absorpt_correction_T_max 0.7456
_exptl_absorpt_correction_T_min 0.6468
_exptl_absorpt_correction_type multi-scan
_exptl_absorpt_process_details
'SADABS-2014/5 (Bruker,2014/5) was used for absorption correction. wR2(int) was 0.0917 before and 0.0588 after correction. The Ratio of minimum to maximum transmission is 0.8675. The \l/2 correction factor is Not present.'
_exptl_crystal_colour red
_exptl_crystal_colour_primary red
_exptl_crystal_density_diffrn 1.784
_exptl_crystal_description block
_exptl_crystal_F_000 2184
_exptl_crystal_size_max 0.15
_exptl_crystal_size_mid 0.13
_exptl_crystal_size_min 0.1
_refine_diff_density_max 0.480
_refine_diff_density_min -0.608
_refine_diff_density_rms 0.073
_refine_ls_abs_structure_details
;
 Flack x determined using 3252 quotients [(I+)-(I-)]/[(I+)+(I-)]
 (Parsons, Flack and Wagner, Acta Cryst. B69 (2013) 249-259).
;
_refine_ls_abs_structure_Flack 0.000(5)
_refine_ls_extinction_method none
_refine_ls_goodness_of_fit_ref 1.022
_refine_ls_hydrogen_treatment constr
_refine_ls_matrix_type full
_refine_ls_number_parameters 541
_refine_ls_number_reflns 9133
_refine_ls_number_restraints 0
_refine_ls_restrained_S_all 1.022
_refine_ls_R_factor_all 0.0398
_refine_ls_R_factor_gt 0.0308
_refine_ls_shift/su_max 0.000
_refine_ls_shift/su_mean 0.000
_refine_ls_structure_factor_coef Fsqd
_refine_ls_weighting_details 'w=1/[\s^2^(Fo^2^)+(0.0260P)^2^+2.0406P] where P=(Fo^2^+2Fc^2^)/3'
_refine_ls_weighting_scheme calc
_refine_ls_wR_factor_gt 0.0603
_refine_ls_wR_factor_ref 0.0626
_reflns_Friedel_coverage 0.789
_reflns_Friedel_fraction_full 1.000
_reflns_Friedel_fraction_max 0.996
_reflns_number_gt 8138
_reflns_number_total 9133
_reflns_threshold_expression 'I > 2\s(I)'
_cod_data_source_file c8dt00318a2.cif
_cod_data_source_block a
_cod_depositor_comments 'Adding full bibliography for 1548933--1548938.cif.'
_cod_database_code 1548936
_shelx_shelxl_version_number 2018/1
_shelx_space_group_comment
;
The symmetry employed for this shelxl refinement is uniquely defined
by the following loop, which should always be used as a source of
symmetry information in preference to the above space-group names.
They are only intended as comments.
;
_shelx_estimated_absorpt_t_max 0.868
_shelx_estimated_absorpt_t_min 0.811
_olex2_refinement_description
;
1. Fixed Uiso
 At 1.2 times of:
  All C(H) groups, All N(H,H) groups, All O(H,H,H,H,H,H,H,H,H,H) groups
 At 1.5 times of:
  All O(H,H,H,H,H,H) groups
2.a Riding coordinates:
 O3(H8A,H8B,H4A,H4B,H12A,H12B,H20A,H20B,H2A,H2B,H1A,H1B,H16A,H16B,H3A,H3B)
2.b Aromatic/amide H refined with riding coordinates:
 C1(H1), C2(H2), C3(H3), C4(H4), C5(H5), C6(H6), C7(H7), C8(H8), C9(H9),
 C10(H10), C11(H11), C12(H12)
2.c X=CH2 refined with riding coordinates:
 N24(H24A,H24B)
;
_olex2_submission_special_instructions 'No special instructions were received'

loop_
_space_group_symop_operation_xyz
'x, y, z'
'-x+1/2, -y, z+1/2'
'-x, y+1/2, -z+1/2'
'x+1/2, -y+1/2, -z'

loop_
_atom_site_label
_atom_site_type_symbol
_atom_site_fract_x
_atom_site_fract_y
_atom_site_fract_z
_atom_site_U_iso_or_equiv
_atom_site_adp_type
_atom_site_occupancy
_atom_site_site_symmetry_order
_atom_site_calc_flag
_atom_site_refinement_flags_posn
Fe1 Fe 0.19880(5) 0.07664(4) 0.12106(2) 0.00781(11) Uani 1 1 d .
Fe2 Fe 0.33188(5) 0.11296(4) 0.23278(2) 0.00963(12) Uani 1 1 d .
Fe3 Fe 0.07585(5) 0.06191(4) 0.00726(2) 0.01092(12) Uani 1 1 d .
N1 N 0.3292(3) 0.1902(2) 0.13670(9) 0.0092(6) Uani 1 1 d .
N2 N 0.3777(3) 0.2106(3) 0.17662(9) 0.0108(7) Uani 1 1 d .
N3 N 0.4417(3) 0.3450(3) 0.13459(10) 0.0109(7) Uani 1 1 d .
N4 N 0.4943(3) 0.4501(2) 0.12209(11) 0.0147(7) Uani 1 1 d .
N5 N 0.0981(3) 0.1137(3) 0.17212(9) 0.0092(6) Uani 1 1 d .
N6 N 0.1438(3) 0.1330(3) 0.21253(9) 0.0101(7) Uani 1 1 d .
N7 N -0.0555(3) 0.1556(3) 0.21353(10) 0.0114(7) Uani 1 1 d .
N8 N -0.1739(3) 0.1828(3) 0.22929(10) 0.0153(7) Uani 1 1 d .
N9 N 0.2830(3) -0.0499(2) 0.15224(9) 0.0089(6) Uani 1 1 d .
N10 N 0.3305(3) -0.0406(2) 0.19300(9) 0.0101(6) Uani 1 1 d .
N11 N 0.3518(3) -0.2167(2) 0.17169(10) 0.0095(7) Uani 1 1 d .
N12 N 0.3870(3) -0.3335(3) 0.17271(11) 0.0149(7) Uani 1 1 d .
N13 N 0.1126(3) 0.2042(3) 0.09228(9) 0.0096(7) Uani 1 1 d .
N14 N 0.0694(3) 0.2032(3) 0.05101(9) 0.0123(7) Uani 1 1 d .
N15 N 0.0284(3) 0.3690(3) 0.07897(9) 0.0103(7) Uani 1 1 d .
N16 N -0.0175(3) 0.4819(3) 0.08191(10) 0.0161(7) Uani 1 1 d .
N17 N 0.0663(3) -0.0330(2) 0.10236(9) 0.0098(6) Uani 1 1 d .
N18 N 0.0204(3) -0.0426(3) 0.06131(9) 0.0111(7) Uani 1 1 d .
N19 N -0.0591(3) -0.1778(2) 0.09974(10) 0.0117(7) Uani 1 1 d .
N20 N -0.1230(3) -0.2797(3) 0.10977(11) 0.0192(8) Uani 1 1 d .
N21 N 0.3003(3) 0.0375(2) 0.07084(9) 0.0106(7) Uani 1 1 d .
N22 N 0.2584(3) 0.0256(3) 0.02971(9) 0.0109(7) Uani 1 1 d .
N23 N 0.4529(3) -0.0163(3) 0.03113(10) 0.0129(7) Uani 1 1 d .
N24 N 0.5721(3) -0.0418(3) 0.01590(10) 0.0214(8) Uani 1 1 d .
H24A H 0.583989 -0.053202 -0.011328 0.026 Uiso 1 1 calc R
H24B H 0.634536 -0.046435 0.033619 0.026 Uiso 1 1 calc R
N25 N 0.2864(3) 0.0094(3) 0.28408(11) 0.0209(8) Uani 1 1 d .
N26 N 0.3330(3) 0.2625(3) 0.27061(10) 0.0151(7) Uani 1 1 d .
N27 N 0.0723(3) -0.0767(3) -0.03420(10) 0.0147(7) Uani 1 1 d .
N28 N 0.1371(3) 0.1811(3) -0.03968(10) 0.0164(8) Uani 1 1 d .
N29 N 0.2741(3) 0.5257(3) 0.07367(11) 0.0192(8) Uani 1 1 d .
N30 N 0.0748(4) 0.6311(3) 0.16328(11) 0.0241(8) Uani 1 1 d .
S1 S 0.21935(10) -0.13610(9) 0.35055(3) 0.0195(2) Uani 1 1 d .
S2 S 0.31681(10) 0.44994(8) 0.32593(3) 0.0160(2) Uani 1 1 d .
S3 S 0.23501(10) 0.37040(9) -0.08244(3) 0.0193(2) Uani 1 1 d .
S4 S 0.07445(10) -0.25344(8) -0.09409(3) 0.0158(2) Uani 1 1 d .
S5 S 0.17361(10) 0.44208(9) 0.20688(3) 0.0199(2) Uani 1 1 d .
S6 S 0.23493(10) 0.73828(9) 0.03482(3) 0.0204(2) Uani 1 1 d .
C1 C 0.3713(3) 0.2725(3) 0.11176(12) 0.0112(8) Uani 1 1 d .
H1 H 0.354613 0.279316 0.082360 0.013 Uiso 1 1 calc R
C2 C 0.4433(4) 0.3043(3) 0.17429(12) 0.0127(8) Uani 1 1 d .
H2 H 0.485778 0.338515 0.197335 0.015 Uiso 1 1 calc R
C3 C -0.0218(3) 0.1268(3) 0.17371(11) 0.0101(8) Uani 1 1 d .
H3 H -0.076615 0.117597 0.150498 0.012 Uiso 1 1 calc R
C4 C 0.0493(3) 0.1586(3) 0.23663(12) 0.0123(8) Uani 1 1 d .
H4 H 0.053784 0.176597 0.265910 0.015 Uiso 1 1 calc R
C5 C 0.2977(3) -0.1569(3) 0.14003(11) 0.0097(8) Uani 1 1 d .
H5 H 0.274053 -0.187200 0.113330 0.012 Uiso 1 1 calc R
C6 C 0.3702(3) -0.1428(3) 0.20340(12) 0.0123(8) Uani 1 1 d .
H6 H 0.406983 -0.161678 0.229784 0.015 Uiso 1 1 calc R
C7 C 0.0152(3) -0.1144(3) 0.12467(12) 0.0110(8) Uani 1 1 d .
H7 H 0.028380 -0.127037 0.154021 0.013 Uiso 1 1 calc R
C8 C -0.0527(4) -0.1319(3) 0.06074(12) 0.0145(8) Uani 1 1 d .
H8 H -0.094695 -0.160041 0.036487 0.017 Uiso 1 1 calc R
C9 C 0.4179(4) 0.0104(3) 0.07068(12) 0.0128(8) Uani 1 1 d .
H9 H 0.470194 0.009823 0.094813 0.015 Uiso 1 1 calc R
C10 C 0.3519(4) -0.0074(3) 0.00677(12) 0.0138(8) Uani 1 1 d .
H10 H 0.348980 -0.022843 -0.022728 0.017 Uiso 1 1 calc R
C11 C 0.0872(3) 0.3055(3) 0.10829(12) 0.0112(8) Uani 1 1 d .
H11 H 0.107268 0.329902 0.136133 0.013 Uiso 1 1 calc R
C12 C 0.0190(4) 0.3030(3) 0.04409(12) 0.0151(9) Uani 1 1 d .
H12 H -0.018652 0.325708 0.018278 0.018 Uiso 1 1 calc R
C13 C 0.2568(4) -0.0491(3) 0.31189(13) 0.0152(8) Uani 1 1 d .
C14 C 0.3245(4) 0.3396(3) 0.29378(12) 0.0127(8) Uani 1 1 d .
C15 C 0.0727(4) -0.1505(3) -0.05878(12) 0.0120(8) Uani 1 1 d .
C16 C 0.1776(4) 0.2590(3) -0.05762(12) 0.0142(8) Uani 1 1 d .
C17 C 0.2593(3) 0.6147(4) 0.05787(12) 0.0150(9) Uani 1 1 d .
C18 C 0.1130(4) 0.5513(4) 0.18100(12) 0.0172(9) Uani 1 1 d .
O1 O 0.5283(3) 0.1005(2) 0.24364(9) 0.0229(7) Uani 1 1 d .
O2 O -0.1156(2) 0.1051(2) -0.00734(9) 0.0179(6) Uani 1 1 d .
O3 O 0.9560(4) 0.3798(3) 0.27784(11) 0.0514(10) Uani 1 1 d .
H8A H -0.213385 0.116729 0.236890 0.062 Uiso 1 1 d R
H8B H -0.219955 0.209979 0.208960 0.062 Uiso 1 1 d R
H4A H 0.564385 0.439229 0.115910 0.062 Uiso 1 1 d R
H4B H 0.438205 0.484329 0.107870 0.062 Uiso 1 1 d R
H12A H 0.448865 -0.342601 0.159350 0.062 Uiso 1 1 d R
H12B H 0.325345 -0.376711 0.169270 0.062 Uiso 1 1 d R
H20A H -0.090825 -0.317091 0.131610 0.062 Uiso 1 1 d R
H20B H -0.201855 -0.270631 0.118050 0.062 Uiso 1 1 d R
H2A H -0.156655 0.057219 -0.024570 0.077 Uiso 1 1 d R
H2B H -0.168385 0.103239 0.015000 0.077 Uiso 1 1 d R
H1A H 0.545455 0.090529 0.269490 0.077 Uiso 1 1 d R
H1B H 0.555925 0.043529 0.228220 0.077 Uiso 1 1 d R
H16A H 0.040445 0.524649 0.087790 0.062 Uiso 1 1 d R
H16B H -0.067395 0.478519 0.105970 0.062 Uiso 1 1 d R
H3A H 0.905675 0.410359 0.267980 0.077 Uiso 1 1 d R
H3B H 1.028005 0.394109 0.262120 0.077 Uiso 1 1 d R

loop_
_atom_site_aniso_label
_atom_site_aniso_U_11
_atom_site_aniso_U_22
_atom_site_aniso_U_33
_atom_site_aniso_U_23
_atom_site_aniso_U_13
_atom_site_aniso_U_12
Fe1 0.0091(3) 0.0092(2) 0.0052(2) -0.0001(2) -0.0006(2) 0.0005(2)
Fe2 0.0116(3) 0.0109(3) 0.0064(3) 0.0001(2) -0.0015(2) -0.0005(2)
Fe3 0.0149(3) 0.0109(3) 0.0069(3) -0.0008(2) -0.0012(2) 0.0012(2)
N1 0.0100(16) 0.0113(15) 0.0063(15) -0.0012(12) -0.0005(13) 0.0012(13)
N2 0.0111(16) 0.0146(16) 0.0066(16) -0.0003(13) -0.0032(13) -0.0006(14)
N3 0.0107(17) 0.0120(16) 0.0099(16) 0.0015(12) 0.0003(13) -0.0001(14)
N4 0.0149(17) 0.0101(16) 0.0191(18) 0.0031(14) -0.0002(14) -0.0023(14)
N5 0.0135(17) 0.0100(14) 0.0040(15) -0.0017(12) -0.0016(12) -0.0006(13)
N6 0.0110(16) 0.0137(16) 0.0055(15) -0.0008(13) -0.0015(12) -0.0016(13)
N7 0.0087(16) 0.0136(15) 0.0118(16) -0.0025(13) 0.0022(13) 0.0016(13)
N8 0.0104(17) 0.0204(17) 0.0150(17) -0.0002(14) 0.0058(14) 0.0017(14)
N9 0.0075(15) 0.0128(16) 0.0063(14) 0.0011(12) 0.0008(12) -0.0007(13)
N10 0.0117(16) 0.0119(16) 0.0067(15) 0.0004(12) -0.0033(13) 0.0014(13)
N11 0.0105(16) 0.0080(15) 0.0101(16) 0.0002(12) -0.0013(13) 0.0006(12)
N12 0.0191(18) 0.0065(15) 0.0190(18) 0.0006(13) 0.0001(15) 0.0026(13)
N13 0.0114(16) 0.0106(15) 0.0068(16) 0.0004(13) -0.0012(13) -0.0007(13)
N14 0.0169(18) 0.0156(16) 0.0046(15) -0.0013(13) -0.0028(14) 0.0025(15)
N15 0.0128(16) 0.0105(16) 0.0076(16) -0.0014(13) -0.0015(13) 0.0024(13)
N16 0.024(2) 0.0095(15) 0.0149(18) -0.0006(14) -0.0008(15) 0.0058(14)
N17 0.0118(16) 0.0107(15) 0.0067(15) -0.0007(12) 0.0000(13) 0.0022(14)
N18 0.0112(16) 0.0155(17) 0.0066(16) -0.0026(13) -0.0017(13) 0.0007(14)
N19 0.0110(17) 0.0128(16) 0.0112(17) 0.0007(13) 0.0011(13) -0.0013(14)
N20 0.0182(19) 0.0140(17) 0.025(2) 0.0045(15) -0.0010(15) -0.0048(14)
N21 0.0133(17) 0.0090(15) 0.0096(15) -0.0013(12) -0.0003(13) 0.0003(14)
N22 0.0134(17) 0.0114(15) 0.0079(15) 0.0000(12) -0.0007(13) -0.0016(13)
N23 0.0113(18) 0.0146(16) 0.0129(17) 0.0014(13) 0.0045(13) 0.0024(14)
N24 0.0123(17) 0.043(2) 0.0088(17) 0.0018(15) 0.0062(14) 0.0088(17)
N25 0.030(2) 0.0200(18) 0.0127(17) 0.0005(15) -0.0038(16) -0.0071(17)
N26 0.0170(18) 0.0145(16) 0.0136(16) -0.0001(14) -0.0029(14) 0.0007(15)
N27 0.0177(18) 0.0159(16) 0.0106(16) 0.0010(14) -0.0045(14) 0.0014(15)
N28 0.024(2) 0.0144(17) 0.0103(17) -0.0002(14) -0.0006(15) -0.0035(15)
N29 0.0162(19) 0.0227(19) 0.0186(18) 0.0045(16) -0.0003(15) 0.0010(15)
N30 0.030(2) 0.0232(19) 0.0190(19) -0.0002(16) -0.0063(17) 0.0042(18)
S1 0.0218(6) 0.0232(5) 0.0135(5) 0.0059(4) 0.0001(4) -0.0069(5)
S2 0.0241(6) 0.0131(5) 0.0109(5) -0.0021(4) 0.0011(4) 0.0015(4)
S3 0.0253(6) 0.0169(5) 0.0156(5) 0.0006(4) 0.0044(4) -0.0043(4)
S4 0.0180(5) 0.0157(5) 0.0138(5) -0.0056(4) -0.0006(4) -0.0008(4)
S5 0.0271(6) 0.0168(5) 0.0157(5) -0.0006(4) -0.0046(4) 0.0042(5)
S6 0.0277(6) 0.0157(5) 0.0177(5) -0.0013(4) -0.0070(5) 0.0025(5)
C1 0.0105(19) 0.0135(19) 0.0097(19) -0.0002(15) -0.0019(15) 0.0011(16)
C2 0.013(2) 0.0153(19) 0.0101(19) -0.0010(16) -0.0018(16) 0.0005(16)
C3 0.0109(19) 0.0113(18) 0.0079(18) -0.0010(16) 0.0000(15) 0.0019(16)
C4 0.014(2) 0.0134(18) 0.0099(19) -0.0006(15) -0.0005(16) -0.0021(16)
C5 0.0089(19) 0.0121(18) 0.0081(17) -0.0008(14) -0.0002(15) -0.0014(16)
C6 0.013(2) 0.015(2) 0.0097(19) -0.0017(16) -0.0020(16) -0.0019(16)
C7 0.0115(19) 0.0120(17) 0.0095(18) -0.0029(16) -0.0019(15) 0.0005(16)
C8 0.016(2) 0.017(2) 0.0105(19) -0.0023(16) -0.0002(16) 0.0025(18)
C9 0.017(2) 0.0103(18) 0.0112(19) -0.0003(15) -0.0001(17) 0.0020(17)
C10 0.019(2) 0.0136(19) 0.0088(18) -0.0007(16) 0.0008(16) -0.0003(16)
C11 0.012(2) 0.0139(18) 0.0080(18) -0.0009(15) -0.0035(16) 0.0010(16)
C12 0.024(2) 0.016(2) 0.0055(19) -0.0015(16) -0.0038(17) 0.0021(18)
C13 0.013(2) 0.018(2) 0.015(2) -0.0031(17) -0.0064(16) -0.0002(17)
C14 0.013(2) 0.0155(19) 0.0100(19) 0.0039(16) -0.0002(16) 0.0016(17)
C15 0.0093(19) 0.0149(19) 0.0118(19) 0.0033(16) -0.0019(16) -0.0003(16)
C16 0.016(2) 0.017(2) 0.0098(18) -0.0032(16) -0.0024(16) 0.0030(18)
C17 0.009(2) 0.023(2) 0.013(2) -0.0056(18) 0.0012(16) -0.0001(18)
C18 0.018(2) 0.023(2) 0.011(2) -0.0048(18) -0.0005(16) -0.0006(18)
O1 0.0193(16) 0.0335(17) 0.0159(15) -0.0096(13) -0.0067(12) 0.0088(14)
O2 0.0157(15) 0.0217(15) 0.0163(14) -0.0037(12) -0.0010(12) 0.0032(12)
O3 0.060(3) 0.053(2) 0.041(2) -0.0022(19) -0.0015(19) 0.010(2)

loop_
_atom_type_symbol
_atom_type_description
_atom_type_scat_dispersion_real
_atom_type_scat_dispersion_imag
_atom_type_scat_source
C C 0.0033 0.0016 'International Tables Vol C Tables 4.2.6.8 and 6.1.1.4'
H H 0.0000 0.0000 'International Tables Vol C Tables 4.2.6.8 and 6.1.1.4'
Fe Fe 0.3463 0.8444 'International Tables Vol C Tables 4.2.6.8 and 6.1.1.4'
N N 0.0061 0.0033 'International Tables Vol C Tables 4.2.6.8 and 6.1.1.4'
O O 0.0106 0.0060 'International Tables Vol C Tables 4.2.6.8 and 6.1.1.4'
S S 0.1246 0.1234 'International Tables Vol C Tables 4.2.6.8 and 6.1.1.4'

loop_
_geom_angle_atom_site_label_1
_geom_angle_atom_site_label_2
_geom_angle_atom_site_label_3
_geom_angle
N1 Fe1 N17 176.88(12)
N5 Fe1 N1 92.40(12)
N5 Fe1 N9 90.65(12)
N5 Fe1 N17 89.19(12)
N9 Fe1 N1 92.73(12)
N9 Fe1 N17 89.93(12)
N13 Fe1 N1 86.92(12)
N13 Fe1 N5 87.15(12)
N13 Fe1 N9 177.75(13)
N13 Fe1 N17 90.49(12)
N13 Fe1 N21 93.89(12)
N21 Fe1 N1 87.68(12)
N21 Fe1 N5 178.97(13)
N21 Fe1 N9 88.31(12)
N21 Fe1 N17 90.78(12)
N2 Fe2 N10 87.91(11)
N6 Fe2 N2 85.16(11)
N6 Fe2 N10 84.94(11)
N6 Fe2 O1 171.42(11)
N25 Fe2 N2 176.09(13)
N25 Fe2 N6 94.07(13)
N25 Fe2 N10 88.20(12)
N25 Fe2 N26 92.40(13)
N25 Fe2 O1 94.01(13)
N26 Fe2 N2 91.49(12)
N26 Fe2 N6 94.80(12)
N26 Fe2 N10 179.36(12)
N26 Fe2 O1 87.72(12)
O1 Fe2 N2 86.57(12)
O1 Fe2 N10 92.44(11)
N14 Fe3 N18 85.31(12)
N14 Fe3 O2 85.84(11)
N18 Fe3 O2 91.90(11)
N22 Fe3 N14 88.27(12)
N22 Fe3 N18 83.34(11)
N22 Fe3 O2 172.72(11)
N27 Fe3 N14 176.92(14)
N27 Fe3 N18 92.96(12)
N27 Fe3 N22 94.06(12)
N27 Fe3 N28 94.39(12)
N27 Fe3 O2 91.69(12)
N28 Fe3 N14 87.44(12)
N28 Fe3 N18 172.39(12)
N28 Fe3 N22 94.15(13)
N28 Fe3 O2 89.87(12)
N2 N1 Fe1 127.3(2)
C1 N1 Fe1 125.3(3)
C1 N1 N2 106.6(3)
N1 N2 Fe2 124.6(2)
C2 N2 Fe2 127.7(3)
C2 N2 N1 107.4(3)
C1 N3 N4 128.7(3)
C2 N3 N4 124.5(3)
C2 N3 C1 106.5(3)
N3 N4 H4A 108.4
N3 N4 H4B 105.6
H4A N4 H4B 128.7
N6 N5 Fe1 125.8(2)
C3 N5 Fe1 126.8(2)
C3 N5 N6 107.4(3)
N5 N6 Fe2 126.5(2)
C4 N6 Fe2 126.4(2)
C4 N6 N5 107.0(3)
C3 N7 N8 129.0(3)
C4 N7 N8 124.5(3)
C4 N7 C3 106.4(3)
N7 N8 H8A 109.1
N7 N8 H8B 110.0
H8A N8 H8B 103.5
N10 N9 Fe1 124.6(2)
C5 N9 Fe1 127.8(2)
C5 N9 N10 107.5(3)
N9 N10 Fe2 126.7(2)
C6 N10 Fe2 126.9(2)
C6 N10 N9 106.4(3)
C5 N11 N12 129.0(3)
C6 N11 N12 124.4(3)
C6 N11 C5 106.5(3)
N11 N12 H12A 109.9
N11 N12 H12B 111.2
H12A N12 H12B 121.0
N14 N13 Fe1 125.8(2)
C11 N13 Fe1 126.8(3)
C11 N13 N14 107.4(3)
N13 N14 Fe3 126.8(2)
C12 N14 Fe3 126.2(3)
C12 N14 N13 106.9(3)
C11 N15 N16 129.5(3)
C11 N15 C12 106.3(3)
C12 N15 N16 124.2(3)
N15 N16 H16A 108.3
N15 N16 H16B 102.6
H16A N16 H16B 106.4
N18 N17 Fe1 125.4(2)
C7 N17 Fe1 127.4(3)
C7 N17 N18 107.0(3)
N17 N18 Fe3 125.8(2)
C8 N18 Fe3 127.0(2)
C8 N18 N17 107.0(3)
C7 N19 N20 128.6(3)
C8 N19 N20 124.5(3)
C8 N19 C7 106.6(3)
N19 N20 H20A 113.4
N19 N20 H20B 115.5
H20A N20 H20B 101.8
N22 N21 Fe1 126.4(2)
C9 N21 Fe1 126.6(3)
C9 N21 N22 106.9(3)
N21 N22 Fe3 126.4(2)
C10 N22 Fe3 126.3(3)
C10 N22 N21 107.3(3)
C9 N23 N24 128.7(3)
C10 N23 N24 124.6(3)
C10 N23 C9 106.6(3)
N23 N24 H24A 120.0
N23 N24 H24B 120.0
H24A N24 H24B 120.0
C13 N25 Fe2 177.3(3)
C14 N26 Fe2 173.2(3)
C15 N27 Fe3 176.7(3)
C16 N28 Fe3 165.4(3)
N1 C1 N3 109.5(3)
N1 C1 H1 125.3
N3 C1 H1 125.3
N2 C2 N3 110.1(3)
N2 C2 H2 125.0
N3 C2 H2 125.0
N5 C3 N7 109.5(3)
N5 C3 H3 125.3
N7 C3 H3 125.3
N6 C4 N7 109.7(3)
N6 C4 H4 125.2
N7 C4 H4 125.2
N9 C5 N11 109.0(3)
N9 C5 H5 125.5
N11 C5 H5 125.5
N10 C6 N11 110.6(3)
N10 C6 H6 124.7
N11 C6 H6 124.7
N17 C7 N19 109.7(3)
N17 C7 H7 125.1
N19 C7 H7 125.1
N18 C8 N19 109.6(3)
N18 C8 H8 125.2
N19 C8 H8 125.2
N21 C9 N23 109.5(3)
N21 C9 H9 125.3
N23 C9 H9 125.3
N22 C10 N23 109.7(3)
N22 C10 H10 125.1
N23 C10 H10 125.1
N13 C11 N15 109.3(3)
N13 C11 H11 125.4
N15 C11 H11 125.4
N14 C12 N15 110.1(3)
N14 C12 H12 125.0
N15 C12 H12 125.0
N25 C13 S1 177.5(4)
N26 C14 S2 178.1(4)
N27 C15 S4 179.0(4)
N28 C16 S3 179.2(4)
N29 C17 S6 178.3(4)
N30 C18 S5 177.0(4)
Fe2 O1 H1A 112.3
Fe2 O1 H1B 107.4
H1A O1 H1B 110.9
Fe3 O2 H2A 117.0
Fe3 O2 H2B 115.3
H2A O2 H2B 98.3
H3A O3 H3B 108.1

loop_
_geom_bond_atom_site_label_1
_geom_bond_atom_site_label_2
_geom_bond_distance
Fe1 N1 2.001(3)
Fe1 N5 1.995(3)
Fe1 N9 1.998(3)
Fe1 N13 1.981(3)
Fe1 N17 2.013(3)
Fe1 N21 1.984(3)
Fe2 N2 2.167(3)
Fe2 N6 2.148(3)
Fe2 N10 2.192(3)
Fe2 N25 2.082(3)
Fe2 N26 2.118(3)
Fe2 O1 2.160(3)
Fe3 N14 2.155(3)
Fe3 N18 2.184(3)
Fe3 N22 2.144(3)
Fe3 N27 2.084(3)
Fe3 N28 2.141(3)
Fe3 O2 2.184(3)
N1 N2 1.387(4)
N1 C1 1.324(5)
N2 C2 1.308(5)
N3 N4 1.411(4)
N3 C1 1.349(5)
N3 C2 1.342(5)
N4 H4A 0.7944
N4 H4B 0.8549
N5 N6 1.388(4)
N5 C3 1.309(5)
N6 C4 1.311(5)
N7 N8 1.412(4)
N7 C3 1.353(5)
N7 C4 1.350(5)
N8 H8A 0.9149
N8 H8B 0.8737
N9 N10 1.391(4)
N9 C5 1.319(5)
N10 C6 1.311(5)
N11 N12 1.419(4)
N11 C5 1.354(5)
N11 C6 1.338(5)
N12 H12A 0.7993
N12 H12B 0.8443
N13 N14 1.386(4)
N13 C11 1.317(5)
N14 C12 1.306(5)
N15 N16 1.413(4)
N15 C11 1.348(5)
N15 C12 1.350(5)
N16 H16A 0.8238
N16 H16B 0.9338
N17 N18 1.394(4)
N17 C7 1.308(5)
N18 C8 1.311(5)
N19 N20 1.414(4)
N19 C7 1.348(5)
N19 C8 1.346(5)
N20 H20A 0.8885
N20 H20B 0.8993
N21 N22 1.384(4)
N21 C9 1.312(5)
N22 C10 1.303(5)
N23 N24 1.410(4)
N23 C9 1.343(5)
N23 C10 1.341(5)
N24 H24A 0.8800
N24 H24B 0.8800
N25 C13 1.159(5)
N26 C14 1.165(5)
N27 C15 1.161(5)
N28 C16 1.159(5)
N29 C17 1.165(5)
N30 C18 1.164(5)
S1 C13 1.640(4)
S2 C14 1.644(4)
S3 C16 1.643(4)
S4 C15 1.642(4)
S5 C18 1.653(4)
S6 C17 1.640(4)
C1 H1 0.9500
C2 H2 0.9500
C3 H3 0.9500
C4 H4 0.9500
C5 H5 0.9500
C6 H6 0.9500
C7 H7 0.9500
C8 H8 0.9500
C9 H9 0.9500
C10 H10 0.9500
C11 H11 0.9500
C12 H12 0.9500
O1 H1A 0.8457
O1 H1B 0.8777
O2 H2A 0.8985
O2 H2B 0.9086
O3 H3A 0.7226
O3 H3B 0.9395
